data_7009005
loop_
_publ_author_name
'Erxleben, Andrea'
'Hermann, Jolante'

_publ_section_title
;
 Di- and poly-nuclear zinc(II) Schiff base complexes: synthesis,
 structural studies and reaction with an \a-amino acid ester
;
_journal_issue 4
_journal_name_full 'Journal of the Chemical Society, Dalton Transactions'
_journal_page_first 569
_journal_paper_doi 10.1039/a907839h
_journal_year 2000
_chemical_formula_sum 'C34 H51 N4 O26.5 Zn5'
_chemical_formula_weight 1266.64
_chemical_name_systematic ?
_space_group_IT_number 2
_symmetry_cell_setting triclinic
_symmetry_space_group_name_Hall '-P 1'
_symmetry_space_group_name_H-M 'P -1'
_atom_sites_solution_hydrogens geom
_atom_sites_solution_primary Patterson
_atom_sites_solution_secondary difmap
_audit_creation_method SHELXL-97
_cell_angle_alpha 100.61(3)
_cell_angle_beta 91.98(3)
_cell_angle_gamma 102.71(3)
_cell_formula_units_Z 1
_cell_length_a 8.192(2)
_cell_length_b 11.841(2)
_cell_length_c 14.520(3)
_cell_measurement_reflns_used 4087
_cell_measurement_temperature 293(2)
_cell_measurement_theta_max 24.39
_cell_measurement_theta_min 3.45
_cell_volume 1346.3(5)
_computing_cell_refinement 'Denzo, Scalepack (Z. Otwinowski, W. Minor, 1997)'
_computing_data_collection 'KappaCCD (Nonius BV, The Netherlands)'
_computing_data_reduction 'Denzo, Scalepack (Z. Otwinowski, W. Minor, 1997)'
_computing_molecular_graphics 'Siemens SHELXTL PLUS'
_computing_publication_material SHELXL-97
_computing_structure_refinement 'SHELXL-97 (Sheldrick, 1997)'
_computing_structure_solution 'SHELXS-86 (Sheldrick, 1990)'
_diffrn_ambient_temperature 293(2)
_diffrn_measured_fraction_theta_full 0.917
_diffrn_measured_fraction_theta_max 0.917
_diffrn_measurement_device_type 'Nonius KappaCCD'
_diffrn_measurement_method 'profile fitted '
_diffrn_radiation_monochromator graphite
_diffrn_radiation_source 'fine-focus sealed tube'
_diffrn_radiation_type MoK\a
_diffrn_radiation_wavelength 0.71069
_diffrn_reflns_av_R_equivalents 0.096
_diffrn_reflns_av_sigmaI/netI 0.1320
_diffrn_reflns_limit_h_max 8
_diffrn_reflns_limit_h_min 0
_diffrn_reflns_limit_k_max 13
_diffrn_reflns_limit_k_min -13
_diffrn_reflns_limit_l_max 16
_diffrn_reflns_limit_l_min -16
_diffrn_reflns_number 4087
_diffrn_reflns_theta_full 24.39
_diffrn_reflns_theta_max 24.39
_diffrn_reflns_theta_min 3.45
_exptl_absorpt_coefficient_mu 2.278
_exptl_absorpt_correction_T_max 0.8043
_exptl_absorpt_correction_T_min 0.6587
_exptl_absorpt_correction_type Scalepack
_exptl_crystal_colour yellow
_exptl_crystal_density_diffrn 1.562
_exptl_crystal_density_method 'not measured'
_exptl_crystal_description needle
_exptl_crystal_F_000 645
_exptl_crystal_size_max 0.20
_exptl_crystal_size_mid 0.15
_exptl_crystal_size_min 0.10
_refine_diff_density_max 0.942
_refine_diff_density_min -0.759
_refine_diff_density_rms 0.158
_refine_ls_extinction_method none
_refine_ls_goodness_of_fit_ref 1.371
_refine_ls_hydrogen_treatment 'U(iso) = 1.2 x U(C(bonded)) '
_refine_ls_matrix_type full
_refine_ls_number_parameters 344
_refine_ls_number_reflns 4064
_refine_ls_number_restraints 0
_refine_ls_restrained_S_all 1.371
_refine_ls_R_factor_all 0.1485
_refine_ls_R_factor_gt 0.0873
_refine_ls_shift/su_max 0.010
_refine_ls_shift/su_mean 0.000
_refine_ls_structure_factor_coef Fsqd
_refine_ls_weighting_details 'w=1/[\s^2^(Fo^2^)+(0.0732P)^2^+0.0000P] where P=(Fo^2^+2Fc^2^)/3'
_refine_ls_weighting_scheme calc
_refine_ls_wR_factor_gt 0.2059
_refine_ls_wR_factor_ref 0.2177
_reflns_number_gt 2213
_reflns_number_total 4064
_reflns_threshold_expression >2sigma(I)
_cod_data_source_file a907839h.txt
_cod_data_source_block 2
_cod_depositor_comments
;
The following automatic conversions were performed:

'_refine_ls_weighting_scheme' value 'calc
w=1/[\s^2^(Fo^2^)+(0.0732P)^2^+0.0000P] where P=(Fo^2^+2Fc^2^)/3' was
changed to 'calc'. New tag '_refine_ls_weighting_details' was
created. The value of the new tag was set to
'w=1/[\s^2^(Fo^2^)+(0.0732P)^2^+0.0000P] where P=(Fo^2^+2Fc^2^)/3'.

Automatic conversion script
Id: cif_fix_values 3143 2015-03-26 13:38:13Z robertas 
;
_cod_original_sg_symbol_H-M P-1
_cod_original_formula_sum 'C34 H51 N4 O26.50 Zn5'
_cod_database_code 7009005

loop_
_symmetry_equiv_pos_as_xyz
'x, y, z'
'-x, -y, -z'

loop_
_atom_site_label
_atom_site_type_symbol
_atom_site_fract_x
_atom_site_fract_y
_atom_site_fract_z
_atom_site_U_iso_or_equiv
_atom_site_adp_type
_atom_site_occupancy
_atom_site_calc_flag
_atom_site_refinement_flags
_atom_site_disorder_assembly
_atom_site_disorder_group
Zn1 Zn -0.22369(18) 0.64082(13) 0.22118(11) 0.0425(5) Uani 1 d . . .
Zn3 Zn 0.0000 0.0000 0.0000 0.0452(6) Uani 1 d S . .
Zn2 Zn -0.12170(18) 0.39512(13) 0.20833(11) 0.0419(5) Uani 1 d . . .
O1 O -0.1777(10) 0.5267(7) 0.3075(5) 0.040(2) Uani 1 d . . .
O3 O -0.2616(11) 0.7767(7) 0.1565(6) 0.049(2) Uani 1 d . . .
O9 O -0.3472(10) 0.3459(7) 0.1425(6) 0.052(2) Uani 1 d . . .
O4 O -0.0470(11) 0.2489(7) 0.1333(6) 0.052(2) Uani 1 d . . .
C13 C -0.0190(15) 0.1725(11) 0.1800(11) 0.049(4) Uani 1 d . . .
O5 O 0.0248(10) 0.0819(8) 0.1480(7) 0.055(3) Uani 1 d . . .
N2 N -0.0960(13) 0.3074(8) 0.3119(7) 0.043(3) Uani 1 d . . .
O8 O -0.3926(11) 0.5218(8) 0.1333(6) 0.050(2) Uani 1 d . . .
O7 O 0.0433(11) 0.4927(9) 0.1436(7) 0.059(3) Uani 1 d . . .
C10 C -0.3186(16) 0.8539(14) 0.2072(10) 0.053(4) Uani 1 d . . .
O6 O 0.0099(11) 0.6775(8) 0.1878(7) 0.059(3) Uani 1 d . . .
O2 O -0.3567(12) 0.9390(9) 0.1811(7) 0.069(3) Uani 1 d . . .
N1 N -0.3001(13) 0.7402(9) 0.3303(8) 0.051(3) Uani 1 d . . .
C6 C -0.1957(15) 0.4348(11) 0.4402(8) 0.041(3) Uani 1 d . . .
C2 C -0.2740(17) 0.6221(11) 0.4493(9) 0.045(3) Uani 1 d . . .
C11 C -0.1328(15) 0.3330(11) 0.3984(9) 0.041(3) Uani 1 d . . .
H11 H -0.1174 0.2814 0.4373 0.050 Uiso 1 calc R . .
C4 C -0.2894(16) 0.5286(12) 0.5869(9) 0.047(3) Uani 1 d . . .
O10 O 0.2567(10) 0.0206(8) -0.0065(6) 0.056(2) Uani 1 d . . .
C12 C -0.0372(17) 0.2000(12) 0.2842(10) 0.055(4) Uani 1 d . . .
H12A H -0.1159 0.1346 0.3015 0.066 Uiso 1 calc R . .
H12B H 0.0704 0.2083 0.3179 0.066 Uiso 1 calc R . .
C1 C -0.2137(14) 0.5262(11) 0.3951(9) 0.039(3) Uani 1 d . . .
C8 C -0.3086(15) 0.7229(11) 0.4151(9) 0.046(3) Uani 1 d . . .
H8 H -0.3400 0.7806 0.4588 0.056 Uiso 1 calc R . .
C14 C 0.0888(18) 0.6029(14) 0.1482(9) 0.054(4) Uani 1 d . . .
C5 C -0.2369(15) 0.4373(12) 0.5334(9) 0.048(3) Uani 1 d . . .
H5 H -0.2280 0.3733 0.5605 0.058 Uiso 1 calc R . .
C3 C -0.3117(16) 0.6195(14) 0.5421(10) 0.061(4) Uani 1 d . . .
H3 H -0.3533 0.6807 0.5753 0.073 Uiso 1 calc R . .
C16 C -0.4342(16) 0.4121(13) 0.1188(9) 0.045(3) Uani 1 d . . .
C7 C -0.3364(18) 0.5300(14) 0.6880(8) 0.067(4) Uani 1 d . . .
H7A H -0.3694 0.6020 0.7120 0.080 Uiso 1 calc R . .
H7B H -0.2414 0.5247 0.7262 0.080 Uiso 1 calc R . .
H7C H -0.4279 0.4640 0.6892 0.080 Uiso 1 calc R . .
C9 C -0.347(2) 0.8423(13) 0.3069(10) 0.072(5) Uani 1 d . . .
H9A H -0.2829 0.9126 0.3489 0.086 Uiso 1 calc R . .
H9B H -0.4651 0.8371 0.3166 0.086 Uiso 1 calc R . .
C17 C -0.6100(17) 0.3544(12) 0.0659(10) 0.063(4) Uani 1 d . . .
H17A H -0.6297 0.2701 0.0577 0.076 Uiso 1 calc R . .
H17B H -0.6137 0.3764 0.0056 0.076 Uiso 1 calc R . .
H17C H -0.6951 0.3814 0.1019 0.076 Uiso 1 calc R . .
C15 C 0.2450(17) 0.6502(13) 0.1056(12) 0.077(5) Uani 1 d . . .
H15A H 0.2639 0.7346 0.1145 0.092 Uiso 1 calc R . .
H15B H 0.2340 0.6170 0.0395 0.092 Uiso 1 calc R . .
H15C H 0.3381 0.6297 0.1350 0.092 Uiso 1 calc R . .
O11 O -0.0082(10) -0.1585(7) 0.0431(6) 0.047(2) Uani 1 d . . .
O2W O 0.5107(12) -0.1186(9) -0.1529(9) 0.091(4) Uani 1 d . . .
O3W O -0.1117(15) -0.9265(9) -0.2629(8) 0.093(4) Uani 1 d . . .
O1W O 0.6033(18) -1.1179(12) -0.3328(9) 0.122(5) Uani 1 d . . .
O4W O 0.4005(18) -0.1080(12) -0.4853(10) 0.124(5) Uani 1 d . . .
O5W O 0.090(2) -0.082(2) -0.5435(13) 0.077(6) Uani 0.50 d P . .

loop_
_atom_site_aniso_label
_atom_site_aniso_U_11
_atom_site_aniso_U_22
_atom_site_aniso_U_33
_atom_site_aniso_U_23
_atom_site_aniso_U_13
_atom_site_aniso_U_12
Zn1 0.0497(10) 0.0386(10) 0.0430(10) 0.0115(8) 0.0105(7) 0.0142(7)
Zn3 0.0511(14) 0.0373(13) 0.0494(15) 0.0128(11) 0.0052(11) 0.0115(10)
Zn2 0.0501(10) 0.0384(10) 0.0424(10) 0.0128(8) 0.0057(7) 0.0167(7)
O1 0.058(6) 0.044(5) 0.022(5) 0.006(4) 0.004(4) 0.020(4)
O3 0.074(6) 0.042(6) 0.042(6) 0.010(5) 0.016(5) 0.030(5)
O9 0.053(6) 0.045(6) 0.057(6) 0.004(5) -0.002(5) 0.018(5)
O4 0.083(7) 0.043(6) 0.046(6) 0.021(5) 0.014(5) 0.036(5)
C13 0.041(8) 0.016(7) 0.076(12) -0.012(7) 0.011(7) -0.008(6)
O5 0.055(6) 0.053(6) 0.071(7) 0.024(5) 0.013(5) 0.028(5)
N2 0.058(7) 0.029(6) 0.043(7) 0.001(5) 0.002(5) 0.014(5)
O8 0.062(6) 0.037(6) 0.050(6) 0.013(5) -0.002(4) 0.009(5)
O7 0.070(7) 0.051(7) 0.064(7) 0.015(5) 0.020(5) 0.024(5)
C10 0.045(9) 0.074(11) 0.048(10) 0.033(9) 0.013(7) 0.012(8)
O6 0.049(6) 0.050(6) 0.085(8) 0.024(6) 0.024(5) 0.014(5)
O2 0.080(7) 0.066(7) 0.078(8) 0.013(6) 0.006(6) 0.053(6)
N1 0.071(8) 0.035(7) 0.060(8) 0.016(6) 0.022(6) 0.032(6)
C6 0.053(8) 0.041(8) 0.031(8) 0.010(6) 0.002(6) 0.016(6)
C2 0.077(10) 0.030(8) 0.027(8) 0.005(6) 0.008(7) 0.011(7)
C11 0.048(8) 0.041(8) 0.036(8) 0.011(7) 0.005(6) 0.008(6)
C4 0.059(9) 0.042(9) 0.036(8) 0.005(7) 0.011(6) 0.003(7)
O10 0.050(6) 0.060(6) 0.058(6) 0.015(5) 0.008(5) 0.011(5)
C12 0.055(9) 0.059(10) 0.064(11) 0.025(8) 0.010(7) 0.029(7)
C1 0.031(7) 0.040(8) 0.039(9) 0.003(7) 0.003(6) -0.005(6)
C8 0.057(9) 0.045(9) 0.038(9) -0.003(7) 0.006(7) 0.023(7)
C14 0.067(10) 0.062(11) 0.045(9) 0.022(8) 0.013(7) 0.029(9)
C5 0.050(8) 0.060(10) 0.037(8) 0.013(7) 0.005(6) 0.014(7)
C3 0.055(9) 0.071(11) 0.049(10) -0.006(8) 0.000(7) 0.013(8)
C16 0.050(9) 0.052(10) 0.033(8) 0.005(7) -0.002(6) 0.013(7)
C7 0.085(11) 0.095(12) 0.023(8) 0.018(8) 0.006(7) 0.021(9)
C9 0.121(13) 0.052(10) 0.051(10) 0.013(8) 0.015(9) 0.036(9)
C17 0.072(11) 0.047(9) 0.066(11) 0.010(8) 0.005(8) 0.007(8)
C15 0.066(10) 0.055(10) 0.121(15) 0.039(10) 0.044(10) 0.014(8)
O11 0.052(5) 0.035(5) 0.057(6) 0.018(4) 0.000(4) 0.011(4)
O2W 0.061(7) 0.065(7) 0.156(12) 0.041(8) -0.010(7) 0.023(6)
O3W 0.117(9) 0.065(7) 0.098(9) 0.042(7) -0.029(7) 0.012(7)
O1W 0.141(12) 0.118(11) 0.100(11) 0.018(9) -0.012(9) 0.019(9)
O4W 0.130(11) 0.124(12) 0.117(12) 0.026(10) 0.010(9) 0.026(9)
O5W 0.065(13) 0.120(19) 0.045(12) 0.006(12) -0.012(10) 0.031(12)

loop_
_atom_type_symbol
_atom_type_description
_atom_type_scat_dispersion_real
_atom_type_scat_dispersion_imag
_atom_type_scat_source
C C 0.0033 0.0016 'International Tables Vol C Tables 4.2.6.8 and 6.1.1.4'
H H 0.0000 0.0000 'International Tables Vol C Tables 4.2.6.8 and 6.1.1.4'
N N 0.0061 0.0033 'International Tables Vol C Tables 4.2.6.8 and 6.1.1.4'
O O 0.0106 0.0060 'International Tables Vol C Tables 4.2.6.8 and 6.1.1.4'
Zn Zn 0.2839 1.4301 'International Tables Vol C Tables 4.2.6.8 and 6.1.1.4'

loop_
_geom_angle_atom_site_label_1
_geom_angle_atom_site_label_2
_geom_angle_atom_site_label_3
_geom_angle
_geom_angle_site_symmetry_1
_geom_angle_site_symmetry_3
_geom_angle_publ_flag
O6 Zn1 O8 119.0(4) . . ?
O6 Zn1 N1 121.1(4) . . ?
O8 Zn1 N1 119.1(4) . . ?
O6 Zn1 O3 87.4(3) . . ?
O8 Zn1 O3 92.4(3) . . ?
N1 Zn1 O3 81.2(4) . . ?
O6 Zn1 O1 93.3(3) . . ?
O8 Zn1 O1 96.0(3) . . ?
N1 Zn1 O1 89.9(4) . . ?
O3 Zn1 O1 170.0(3) . . ?
O10 Zn3 O10 180.0 . 2 ?
O10 Zn3 O11 88.6(3) . . ?
O10 Zn3 O11 91.4(3) 2 . ?
O10 Zn3 O11 91.4(3) . 2 ?
O10 Zn3 O11 88.6(3) 2 2 ?
O11 Zn3 O11 180.0 . 2 ?
O10 Zn3 O5 87.0(3) . 2 ?
O10 Zn3 O5 93.0(3) 2 2 ?
O11 Zn3 O5 93.1(3) . 2 ?
O11 Zn3 O5 86.9(3) 2 2 ?
O10 Zn3 O5 93.0(3) . . ?
O10 Zn3 O5 87.0(3) 2 . ?
O11 Zn3 O5 86.9(3) . . ?
O11 Zn3 O5 93.1(3) 2 . ?
O5 Zn3 O5 180.0 2 . ?
O7 Zn2 O9 113.6(4) . . ?
O7 Zn2 N2 132.0(4) . . ?
O9 Zn2 N2 112.9(4) . . ?
O7 Zn2 O1 99.1(4) . . ?
O9 Zn2 O1 95.1(3) . . ?
N2 Zn2 O1 88.2(3) . . ?
O7 Zn2 O4 87.0(4) . . ?
O9 Zn2 O4 92.4(4) . . ?
N2 Zn2 O4 79.6(4) . . ?
O1 Zn2 O4 167.4(3) . . ?
C1 O1 Zn2 129.7(8) . . ?
C1 O1 Zn1 128.7(8) . . ?
Zn2 O1 Zn1 99.9(3) . . ?
C10 O3 Zn1 114.7(8) . . ?
C16 O9 Zn2 126.6(9) . . ?
C13 O4 Zn2 116.8(8) . . ?
O5 C13 O4 125.9(14) . . ?
O5 C13 C12 117.8(13) . . ?
O4 C13 C12 116.2(11) . . ?
C13 O5 Zn3 124.7(9) . . ?
C11 N2 C12 117.2(11) . . ?
C11 N2 Zn2 127.6(8) . . ?
C12 N2 Zn2 115.2(8) . . ?
C16 O8 Zn1 133.4(8) . . ?
C14 O7 Zn2 132.8(9) . . ?
O2 C10 O3 124.9(12) . . ?
O2 C10 C9 116.8(14) . . ?
O3 C10 C9 118.3(12) . . ?
C14 O6 Zn1 125.6(9) . . ?
C8 N1 C9 119.4(11) . . ?
C8 N1 Zn1 127.5(9) . . ?
C9 N1 Zn1 113.1(9) . . ?
C1 C6 C5 120.4(12) . . ?
C1 C6 C11 124.9(11) . . ?
C5 C6 C11 114.7(11) . . ?
C3 C2 C1 119.8(12) . . ?
C3 C2 C8 114.2(12) . . ?
C1 C2 C8 125.9(11) . . ?
N2 C11 C6 126.1(11) . . ?
C5 C4 C3 116.6(12) . . ?
C5 C4 C7 123.4(12) . . ?
C3 C4 C7 119.9(12) . . ?
N2 C12 C13 112.0(11) . . ?
O1 C1 C6 122.2(11) . . ?
O1 C1 C2 120.9(11) . . ?
C6 C1 C2 116.9(11) . . ?
N1 C8 C2 126.5(12) . . ?
O7 C14 O6 124.5(13) . . ?
O7 C14 C15 118.6(13) . . ?
O6 C14 C15 116.9(13) . . ?
C4 C5 C6 123.7(12) . . ?
C2 C3 C4 122.5(13) . . ?
O8 C16 O9 125.7(12) . . ?
O8 C16 C17 115.9(11) . . ?
O9 C16 C17 118.4(12) . . ?
N1 C9 C10 112.6(12) . . ?

loop_
_geom_bond_atom_site_label_1
_geom_bond_atom_site_label_2
_geom_bond_distance
_geom_bond_site_symmetry_2
_geom_bond_publ_flag
Zn1 O6 1.965(8) . ?
Zn1 O8 1.971(9) . ?
Zn1 N1 1.998(11) . ?
Zn1 O3 2.080(8) . ?
Zn1 O1 2.088(8) . ?
Zn3 O10 2.070(8) . ?
Zn3 O10 2.070(8) 2 ?
Zn3 O11 2.073(7) . ?
Zn3 O11 2.073(7) 2 ?
Zn3 O5 2.171(10) 2 ?
Zn3 O5 2.171(10) . ?
Zn2 O7 1.962(9) . ?
Zn2 O9 1.966(9) . ?
Zn2 N2 2.009(10) . ?
Zn2 O1 2.060(8) . ?
Zn2 O4 2.092(8) . ?
O1 C1 1.316(14) . ?
O3 C10 1.249(16) . ?
O9 C16 1.253(14) . ?
O4 C13 1.279(15) . ?
C13 O5 1.222(13) . ?
C13 C12 1.508(18) . ?
N2 C11 1.299(15) . ?
N2 C12 1.451(15) . ?
O8 C16 1.244(15) . ?
O7 C14 1.264(15) . ?
C10 O2 1.236(15) . ?
C10 C9 1.501(18) . ?
O6 C14 1.272(15) . ?
N1 C8 1.287(15) . ?
N1 C9 1.440(16) . ?
C6 C1 1.395(16) . ?
C6 C5 1.404(16) . ?
C6 C11 1.453(16) . ?
C2 C3 1.396(18) . ?
C2 C1 1.448(16) . ?
C2 C8 1.452(16) . ?
C4 C5 1.369(17) . ?
C4 C3 1.396(18) . ?
C4 C7 1.529(16) . ?
C14 C15 1.484(18) . ?
C16 C17 1.559(18) . ?
